data_7044351
loop_
_publ_author_name
'Perlepes, Spyros P.'
'Polyzou, Christina D.'
'Koumousi, Evangelia S.'
'Lada, Zoi G.'
'Raptopoulou, Catherine P.'
'Psycharis, Vassilis'
'Rouzieres, Mathieu'
'Tsipis, Athanassios C.'
'Mathoniere, Corine'
'Clerac, Rodolphe'

_publ_section_title
;
 &#x201C;Switching on&#x201D; the single-molecule magnet properties within
 a series of dinuclear cobalt(III)-dysprosium(III) 2-pyridyloximate
 complexes
;
_journal_name_full 'Dalton Trans.'
_journal_paper_doi 10.1039/C7DT02717F
_journal_year 2017
_chemical_formula_sum 'C36 H27 Co Dy N9 O12'
_chemical_formula_weight 999.09
_space_group_crystal_system trigonal
_space_group_IT_number 161
_space_group_name_Hall 'R 3 -2"c'
_space_group_name_H-M_alt 'R 3 c :H'
_symmetry_space_group_name_Hall 'R 3 -2"c'
_symmetry_space_group_name_H-M 'R 3 c :H'
_atom_sites_solution_hydrogens geom
_audit_creation_method SHELXL-2014/6
_audit_update_record
;
2016-10-19 deposited with the CCDC.
2017-09-28 downloaded from the CCDC.
;
_cell_angle_alpha 90
_cell_angle_beta 90
_cell_angle_gamma 120
_cell_formula_units_Z 6
_cell_length_a 11.2364(2)
_cell_length_b 11.2364(2)
_cell_length_c 55.6273(10)
_cell_measurement_reflns_used 31250
_cell_measurement_temperature 160(2)
_cell_measurement_theta_max 71.96
_cell_measurement_theta_min 7.16
_cell_volume 6082.37(19)
_computing_cell_refinement 'CrystalClear, Rigaku MSC, 2005'
_computing_data_collection 'CrystalClear, Rigaku MSC, 2005'
_computing_data_reduction 'CrystalClear, Rigaku MSC, 2005'
_computing_molecular_graphics 'Diamond ver.3.1'
_computing_structure_refinement 'SHELXL-2014/6 (Sheldrick, 2014)'
_computing_structure_solution 'SHELXL-2014/6 (Sheldrick, 2014)'
_diffrn_ambient_temperature 160(2)
_diffrn_measured_fraction_theta_full 0.929
_diffrn_measured_fraction_theta_max 0.994
_diffrn_measurement_device_type 'Rigaku R-AXIS SPIDER IPDS'
_diffrn_measurement_method '\q scans'
_diffrn_radiation_type CuK\a
_diffrn_radiation_wavelength 1.54178
_diffrn_reflns_av_R_equivalents 0.0801
_diffrn_reflns_av_unetI/netI 0.0511
_diffrn_reflns_Laue_measured_fraction_full 0.929
_diffrn_reflns_Laue_measured_fraction_max 0.994
_diffrn_reflns_limit_h_max 13
_diffrn_reflns_limit_h_min -13
_diffrn_reflns_limit_k_max 12
_diffrn_reflns_limit_k_min -13
_diffrn_reflns_limit_l_max 56
_diffrn_reflns_limit_l_min -65
_diffrn_reflns_number 30781
_diffrn_reflns_point_group_measured_fraction_full 0.901
_diffrn_reflns_point_group_measured_fraction_max 0.964
_diffrn_reflns_theta_full 67.679
_diffrn_reflns_theta_max 64.916
_diffrn_reflns_theta_min 7.831
_exptl_absorpt_coefficient_mu 13.570
_exptl_absorpt_correction_T_max 1.000
_exptl_absorpt_correction_T_min 0.167
_exptl_absorpt_correction_type numerical
_exptl_absorpt_process_details 'CrystalClear, Rigaku MSC, 2005'
_exptl_crystal_colour red
_exptl_crystal_density_diffrn 1.637
_exptl_crystal_description parallelepiped
_exptl_crystal_F_000 2970
_exptl_crystal_size_max 0.62
_exptl_crystal_size_mid 0.45
_exptl_crystal_size_min 0.28
_refine_diff_density_max 0.983
_refine_diff_density_min -0.644
_refine_diff_density_rms 0.095
_refine_ls_abs_structure_details
;
 Flack x determined using 989 quotients [(I+)-(I-)]/[(I+)+(I-)]
 (Parsons, Flack and Wagner, Acta Cryst. B69 (2013) 249-259).
;
_refine_ls_abs_structure_Flack -0.005(11)
_refine_ls_extinction_method none
_refine_ls_goodness_of_fit_ref 1.052
_refine_ls_hydrogen_treatment constr
_refine_ls_matrix_type full
_refine_ls_number_parameters 178
_refine_ls_number_reflns 2228
_refine_ls_number_restraints 1
_refine_ls_restrained_S_all 1.051
_refine_ls_R_factor_all 0.0430
_refine_ls_R_factor_gt 0.0423
_refine_ls_shift/su_max 0.000
_refine_ls_shift/su_mean 0.000
_refine_ls_structure_factor_coef Fsqd
_refine_ls_weighting_details 'w=1/[\s^2^(Fo^2^)+(0.0806P)^2^+4.3217P] where P=(Fo^2^+2Fc^2^)/3'
_refine_ls_weighting_scheme calc
_refine_ls_wR_factor_gt 0.1126
_refine_ls_wR_factor_ref 0.1145
_reflns_Friedel_coverage 0.934
_reflns_Friedel_fraction_full 0.872
_reflns_Friedel_fraction_max 0.933
_reflns_number_gt 2145
_reflns_number_total 2228
_reflns_threshold_expression 'I > 2\s(I)'
_cod_data_source_file c7dt02717f2.cif
_cod_data_source_block shelxl_CCDC1
_cod_original_cell_volume 6082.4(2)
_cod_database_code 7044351
_shelx_space_group_comment
;
The symmetry employed for this shelxl refinement is uniquely defined
by the following loop, which should always be used as a source of
symmetry information in preference to the above space-group names.
They are only intended as comments.
;
_shelxl_version_number 2014/6

loop_
_space_group_symop_operation_xyz
'x, y, z'
'-y, x-y, z'
'-y, -x, z+1/2'
'-x+y, -x, z'
'x, x-y, z+1/2'
'-x+y, y, z+1/2'
'x+2/3, y+1/3, z+1/3'
'-y+2/3, x-y+1/3, z+1/3'
'-y+2/3, -x+1/3, z+5/6'
'-x+y+2/3, -x+1/3, z+1/3'
'x+2/3, x-y+1/3, z+5/6'
'-x+y+2/3, y+1/3, z+5/6'
'x+1/3, y+2/3, z+2/3'
'-y+1/3, x-y+2/3, z+2/3'
'-y+1/3, -x+2/3, z+7/6'
'-x+y+1/3, -x+2/3, z+2/3'
'x+1/3, x-y+2/3, z+7/6'
'-x+y+1/3, y+2/3, z+7/6'

loop_
_atom_site_label
_atom_site_type_symbol
_atom_site_fract_x
_atom_site_fract_y
_atom_site_fract_z
_atom_site_U_iso_or_equiv
_atom_site_adp_type
_atom_site_occupancy
_atom_site_site_symmetry_order
_atom_site_calc_flag
_atom_site_refinement_flags_posn
_atom_site_refinement_flags_adp
_atom_site_refinement_flags_occupancy
Co Co 0.3333 0.6667 0.89757(5) 0.0204(5) Uani 1 3 d S T P
Dy Dy 0.3333 0.6667 0.82903(3) 0.0225(3) Uani 1 3 d S T P
O1 O 0.4060(5) 0.8424(6) 0.85740(11) 0.0258(12) Uani 1 1 d . . .
N1 N 0.2096(5) 0.7042(5) 0.91661(10) 0.0255(10) Uani 1 1 d . . .
N2 N 0.3446(4) 0.8120(4) 0.87837(10) 0.0245(10) Uani 1 1 d . . .
C1 C 0.1339(6) 0.6371(7) 0.93616(12) 0.0345(13) Uani 1 1 d . . .
H1 H 0.1350 0.5576 0.9417 0.045 Uiso 1 1 calc R U .
C2 C 0.0562(7) 0.6800(7) 0.94813(14) 0.0405(15) Uani 1 1 d . . .
H2 H 0.0051 0.6317 0.9619 0.053 Uiso 1 1 calc R U .
C3 C 0.0521(6) 0.7937(7) 0.94007(13) 0.0407(16) Uani 1 1 d . . .
H3 H -0.0045 0.8223 0.9479 0.053 Uiso 1 1 calc R U .
C4 C 0.1298(7) 0.8653(7) 0.92073(19) 0.034(2) Uani 1 1 d . . .
H4 H 0.1295 0.9453 0.9153 0.044 Uiso 1 1 calc R U .
C5 C 0.2096(7) 0.8198(7) 0.90902(16) 0.0265(16) Uani 1 1 d . . .
C6 C 0.2913(6) 0.8824(6) 0.88744(11) 0.0260(11) Uani 1 1 d . . .
C7 C 0.3111(7) 1.0133(6) 0.87754(12) 0.0323(14) Uani 1 1 d . . .
C8 C 0.2621(10) 1.0217(8) 0.85515(15) 0.053(2) Uani 1 1 d . . .
H8 H 0.2153 0.9419 0.8454 0.070 Uiso 1 1 calc R U .
C9 C 0.281(2) 1.1465(12) 0.8470(3) 0.072(5) Uani 1 1 d . . .
H9 H 0.2500 1.1525 0.8314 0.093 Uiso 1 1 calc R U .
C10 C 0.3454(12) 1.2612(8) 0.86110(18) 0.065(2) Uani 1 1 d . . .
H10 H 0.3549 1.3457 0.8557 0.084 Uiso 1 1 calc R U .
C11 C 0.3956(10) 1.2539(8) 0.88314(19) 0.055(2) Uani 1 1 d . . .
H11 H 0.4434 1.3346 0.8926 0.071 Uiso 1 1 calc R U .
C12 C 0.3775(9) 1.1303(8) 0.89180(17) 0.0430(19) Uani 1 1 d . . .
H12 H 0.4102 1.1255 0.9073 0.056 Uiso 1 1 calc R U .
N11 N 0.3372(6) 0.4430(6) 0.80393(12) 0.0443(14) Uani 1 1 d . . .
O11 O 0.2544(6) 0.4236(5) 0.82015(10) 0.0405(11) Uani 1 1 d . . .
O12 O 0.4200(7) 0.5704(7) 0.7991(2) 0.076(4) Uani 1 1 d . . .
O13 O 0.3388(6) 0.3522(6) 0.79254(13) 0.0686(18) Uani 1 1 d . . .

loop_
_atom_site_aniso_label
_atom_site_aniso_U_11
_atom_site_aniso_U_22
_atom_site_aniso_U_33
_atom_site_aniso_U_23
_atom_site_aniso_U_13
_atom_site_aniso_U_12
Co 0.0139(7) 0.0139(7) 0.0333(14) 0.000 0.000 0.0069(3)
Dy 0.0182(3) 0.0182(3) 0.0311(5) 0.000 0.000 0.00912(15)
O1 0.023(2) 0.017(2) 0.034(3) 0.001(2) 0.0053(19) 0.0074(18)
N1 0.016(2) 0.017(2) 0.040(3) -0.001(2) -0.001(2) 0.006(2)
N2 0.018(2) 0.015(2) 0.040(3) 0.0023(19) 0.003(2) 0.0075(18)
C1 0.025(3) 0.031(3) 0.044(4) 0.006(3) 0.002(3) 0.012(3)
C2 0.032(3) 0.043(4) 0.045(4) 0.005(3) 0.015(3) 0.017(3)
C3 0.024(3) 0.044(4) 0.056(4) -0.005(3) 0.005(3) 0.019(3)
C4 0.029(4) 0.033(4) 0.044(6) 0.002(3) 0.001(3) 0.020(4)
C5 0.023(3) 0.027(3) 0.036(4) 0.001(3) 0.001(3) 0.017(3)
C6 0.023(3) 0.022(3) 0.035(3) -0.001(2) 0.000(2) 0.012(2)
C7 0.035(3) 0.022(3) 0.044(4) 0.005(3) 0.003(3) 0.018(3)
C8 0.079(6) 0.039(4) 0.053(5) -0.006(4) -0.014(4) 0.038(4)
C9 0.122(15) 0.054(6) 0.055(8) -0.005(5) -0.020(8) 0.056(8)
C10 0.099(7) 0.039(5) 0.075(6) 0.006(4) 0.007(5) 0.048(5)
C11 0.068(6) 0.023(4) 0.077(7) -0.001(4) 0.009(5) 0.025(4)
C12 0.046(4) 0.029(4) 0.056(5) -0.005(3) -0.004(4) 0.020(3)
N11 0.032(3) 0.038(3) 0.061(4) -0.013(3) 0.003(3) 0.015(2)
O11 0.047(3) 0.030(2) 0.047(3) -0.001(2) -0.001(3) 0.021(2)
O12 0.052(4) 0.041(4) 0.107(8) -0.023(4) 0.036(4) 0.003(4)
O13 0.055(3) 0.055(4) 0.094(5) -0.039(4) 0.001(3) 0.026(3)

loop_
_atom_type_symbol
_atom_type_description
_atom_type_scat_dispersion_real
_atom_type_scat_dispersion_imag
_atom_type_scat_source
C C 0.0181 0.0091 'International Tables Vol C Tables 4.2.6.8 and 6.1.1.4'
H H 0.0000 0.0000 'International Tables Vol C Tables 4.2.6.8 and 6.1.1.4'
N N 0.0311 0.0180 'International Tables Vol C Tables 4.2.6.8 and 6.1.1.4'
O O 0.0492 0.0322 'International Tables Vol C Tables 4.2.6.8 and 6.1.1.4'
Co Co -2.3653 3.6143 'International Tables Vol C Tables 4.2.6.8 and 6.1.1.4'
Dy Dy -9.8046 9.8477 'International Tables Vol C Tables 4.2.6.8 and 6.1.1.4'

loop_
_geom_angle_atom_site_label_1
_geom_angle_atom_site_label_2
_geom_angle_atom_site_label_3
_geom_angle
_geom_angle_site_symmetry_1
_geom_angle_site_symmetry_3
N2 Co N2 91.5(3) 2_665 4_565
N2 Co N2 91.5(3) 2_665 .
N2 Co N2 91.5(3) 4_565 .
N2 Co N1 172.50(19) 2_665 4_565
N2 Co N1 82.4(2) 4_565 4_565
N2 Co N1 93.07(19) . 4_565
N2 Co N1 82.4(2) 2_665 2_665
N2 Co N1 93.06(19) 4_565 2_665
N2 Co N1 172.5(2) . 2_665
N1 Co N1 93.4(3) 4_565 2_665
N2 Co N1 93.07(19) 2_665 .
N2 Co N1 172.5(2) 4_565 .
N2 Co N1 82.42(19) . .
N1 Co N1 93.4(3) 4_565 .
N1 Co N1 93.4(3) 2_665 .
O1 Dy O1 79.2(2) . 4_565
O1 Dy O1 79.2(2) . 2_665
O1 Dy O1 79.2(2) 4_565 2_665
O1 Dy O12 142.08(19) . .
O1 Dy O12 85.9(4) 4_565 .
O1 Dy O12 131.9(2) 2_665 .
O1 Dy O12 131.9(2) . 4_565
O1 Dy O12 142.08(19) 4_565 4_565
O1 Dy O12 85.9(4) 2_665 4_565
O12 Dy O12 78.6(5) . 4_565
O1 Dy O12 85.9(4) . 2_665
O1 Dy O12 131.9(2) 4_565 2_665
O1 Dy O12 142.08(19) 2_665 2_665
O12 Dy O12 78.6(5) . 2_665
O12 Dy O12 78.6(5) 4_565 2_665
O1 Dy O11 148.6(2) . .
O1 Dy O11 73.39(18) 4_565 .
O1 Dy O11 80.75(19) 2_665 .
O12 Dy O11 51.2(2) . .
O12 Dy O11 69.88(18) 4_565 .
O12 Dy O11 124.1(4) 2_665 .
O1 Dy O11 80.74(18) . 4_565
O1 Dy O11 148.6(2) 4_565 4_565
O1 Dy O11 73.39(18) 2_665 4_565
O12 Dy O11 124.1(4) . 4_565
O12 Dy O11 51.2(2) 4_565 4_565
O12 Dy O11 69.88(18) 2_665 4_565
O11 Dy O11 116.09(9) . 4_565
O1 Dy O11 73.39(18) . 2_665
O1 Dy O11 80.74(19) 4_565 2_665
O1 Dy O11 148.6(2) 2_665 2_665
O12 Dy O11 69.88(18) . 2_665
O12 Dy O11 124.1(4) 4_565 2_665
O12 Dy O11 51.2(2) 2_665 2_665
O11 Dy O11 116.09(9) . 2_665
O11 Dy O11 116.09(9) 4_565 2_665
O1 Dy N11 105.78(17) . 4_565
O1 Dy N11 155.54(19) 4_565 4_565
O1 Dy N11 78.29(19) 2_665 4_565
O12 Dy N11 102.1(3) . 4_565
O12 Dy N11 26.15(19) 4_565 4_565
O12 Dy N11 72.5(2) 2_665 4_565
O11 Dy N11 93.49(18) . 4_565
O11 Dy N11 25.04(17) 4_565 4_565
O11 Dy N11 123.7(2) 2_665 4_565
O1 Dy N11 78.3(2) . 2_665
O1 Dy N11 105.78(18) 4_565 2_665
O1 Dy N11 155.54(18) 2_665 2_665
O12 Dy N11 72.5(2) . 2_665
O12 Dy N11 102.1(3) 4_565 2_665
O12 Dy N11 26.15(19) 2_665 2_665
O11 Dy N11 123.7(2) . 2_665
O11 Dy N11 93.49(18) 4_565 2_665
O11 Dy N11 25.04(17) 2_665 2_665
N11 Dy N11 98.67(19) 4_565 2_665
O1 Dy N11 155.54(18) . .
O1 Dy N11 78.29(19) 4_565 .
O1 Dy N11 105.78(18) 2_665 .
O12 Dy N11 26.15(19) . .
O12 Dy N11 72.5(2) 4_565 .
O12 Dy N11 102.1(3) 2_665 .
O11 Dy N11 25.04(17) . .
O11 Dy N11 123.7(2) 4_565 .
O11 Dy N11 93.49(18) 2_665 .
N11 Dy N11 98.67(19) 4_565 .
N11 Dy N11 98.67(19) 2_665 .
N2 O1 Dy 117.8(4) . .
C1 N1 C5 118.7(6) . .
C1 N1 Co 129.1(4) . .
C5 N1 Co 112.1(5) . .
C6 N2 O1 121.8(5) . .
C6 N2 Co 116.6(4) . .
O1 N2 Co 121.6(4) . .
N1 C1 C2 122.0(6) . .
N1 C1 H1 119.0 . .
C2 C1 H1 119.0 . .
C1 C2 C3 119.6(6) . .
C1 C2 H2 120.2 . .
C3 C2 H2 120.2 . .
C4 C3 C2 119.7(7) . .
C4 C3 H3 120.1 . .
C2 C3 H3 120.1 . .
C3 C4 C5 119.4(8) . .
C3 C4 H4 120.3 . .
C5 C4 H4 120.3 . .
N1 C5 C4 120.6(7) . .
N1 C5 C6 114.4(7) . .
C4 C5 C6 124.9(7) . .
N2 C6 C5 113.2(6) . .
N2 C6 C7 124.8(5) . .
C5 C6 C7 122.0(6) . .
C8 C7 C12 119.5(7) . .
C8 C7 C6 122.4(6) . .
C12 C7 C6 118.1(6) . .
C7 C8 C9 119.9(9) . .
C7 C8 H8 120.1 . .
C9 C8 H8 120.1 . .
C10 C9 C8 120.5(12) . .
C10 C9 H9 119.7 . .
C8 C9 H9 119.7 . .
C9 C10 C11 119.8(8) . .
C9 C10 H10 120.1 . .
C11 C10 H10 120.1 . .
C10 C11 C12 120.9(8) . .
C10 C11 H11 119.6 . .
C12 C11 H11 119.6 . .
C11 C12 C7 119.3(8) . .
C11 C12 H12 120.3 . .
C7 C12 H12 120.3 . .
O13 N11 O11 124.2(6) . .
O13 N11 O12 121.5(7) . .
O11 N11 O12 114.2(6) . .
O13 N11 Dy 177.3(6) . .
O11 N11 Dy 57.6(3) . .
O12 N11 Dy 56.6(5) . .
N11 O11 Dy 97.4(4) . .
N11 O12 Dy 97.2(5) . .

loop_
_geom_bond_atom_site_label_1
_geom_bond_atom_site_label_2
_geom_bond_distance
_geom_bond_site_symmetry_2
Co N2 1.902(5) 2_665
Co N2 1.902(5) 4_565
Co N2 1.902(5) .
Co N1 1.954(5) 4_565
Co N1 1.954(5) 2_665
Co N1 1.954(5) .
Dy O1 2.333(6) .
Dy O1 2.333(6) 4_565
Dy O1 2.333(6) 2_665
Dy O12 2.436(9) .
Dy O12 2.436(9) 4_565
Dy O12 2.436(9) 2_665
Dy O11 2.463(5) .
Dy O11 2.463(5) 4_565
Dy O11 2.463(5) 2_665
Dy N11 2.894(6) 4_565
Dy N11 2.894(6) 2_665
Dy N11 2.894(6) .
O1 N2 1.311(8) .
N1 C1 1.354(8) .
N1 C5 1.366(9) .
N2 C6 1.308(7) .
C1 C2 1.364(9) .
C1 H1 0.9500 .
C2 C3 1.376(10) .
C2 H2 0.9500 .
C3 C4 1.365(12) .
C3 H3 0.9500 .
C4 C5 1.396(13) .
C4 H4 0.9500 .
C5 C6 1.461(10) .
C6 C7 1.480(8) .
C7 C8 1.384(10) .
C7 C12 1.390(10) .
C8 C9 1.385(11) .
C8 H8 0.9500 .
C9 C10 1.367(16) .
C9 H9 0.9500 .
C10 C11 1.369(14) .
C10 H10 0.9500 .
C11 C12 1.386(14) .
C11 H11 0.9500 .
C12 H12 0.9500 .
N11 O13 1.209(8) .
N11 O11 1.235(8) .
N11 O12 1.286(9) .
